data_2224319
loop_
_publ_author_name
'Arshad, Muhammad Nadeem'
'Zia-ur-Rehman, Muhammad'
'Khan, Islam Ullah'

_publ_section_title
;
 Methyl 4-hydroxy-2-propyl-2<i>H</i>-1,2-benzothiazine-3-carboxylate
 1,1-dioxide
;
_journal_coeditor_code IS2482
_journal_issue 12
_journal_name_full 'Acta Crystallographica Section E'
_journal_page_first o3025
_journal_paper_doi 10.1107/S1600536809046236
_journal_volume 65
_journal_year 2009
_chemical_formula_iupac 'C13 H15 N O5 S'
_chemical_formula_moiety 'C13 H15 N O5 S'
_chemical_formula_sum 'C13 H15 N O5 S'
_chemical_formula_weight 297.32
_chemical_name_systematic
;Methyl 4-hydroxy-2-propyl-2<i>H</i>-1,2-benzothiazine-3-carboxylate
 1,1-dioxide
;
_space_group_IT_number 29
_symmetry_cell_setting orthorhombic
_symmetry_space_group_name_Hall 'P 2c -2ac'
_symmetry_space_group_name_H-M 'P c a 21'
_atom_sites_solution_hydrogens geom
_atom_sites_solution_primary direct
_atom_sites_solution_secondary difmap
_audit_creation_method SHELXL-97
_cell_angle_alpha 90.00
_cell_angle_beta 90.00
_cell_angle_gamma 90.00
_cell_formula_units_Z 4
_cell_length_a 12.4398(6)
_cell_length_b 8.7538(5)
_cell_length_c 12.7288(7)
_cell_measurement_reflns_used 2980
_cell_measurement_temperature 296(2)
_cell_measurement_theta_max 25.29
_cell_measurement_theta_min 2.33
_cell_volume 1386.11(13)
_computing_cell_refinement 'SAINT (Bruker, 2007)'
_computing_data_collection 'APEX2 (Bruker, 2007)'
_computing_data_reduction 'SAINT (Bruker, 2007)'
_computing_molecular_graphics 'PLATON (Spek, 2009) and Mercury (Macrae <i>et al.</i>,  2006)'
_computing_publication_material 'WinGX (Farrugia, 1999) and PLATON (Spek, 2009)'
_computing_structure_refinement 'SHELXL97 (Sheldrick, 2008)'
_computing_structure_solution 'SHELXS97 (Sheldrick, 2008)'
_diffrn_ambient_temperature 296(2)
_diffrn_measured_fraction_theta_full 0.999
_diffrn_measured_fraction_theta_max 0.999
_diffrn_measurement_device_type 'Bruker APEXII CCD area-detector'
_diffrn_measurement_method '\f and \w'
_diffrn_radiation_monochromator graphite
_diffrn_radiation_source 'fine-focus sealed tube'
_diffrn_radiation_type MoK\a
_diffrn_radiation_wavelength 0.71073
_diffrn_reflns_av_R_equivalents 0.0282
_diffrn_reflns_av_sigmaI/netI 0.0366
_diffrn_reflns_limit_h_max 10
_diffrn_reflns_limit_h_min -16
_diffrn_reflns_limit_k_max 11
_diffrn_reflns_limit_k_min -11
_diffrn_reflns_limit_l_max 15
_diffrn_reflns_limit_l_min -16
_diffrn_reflns_number 8843
_diffrn_reflns_theta_full 28.28
_diffrn_reflns_theta_max 28.28
_diffrn_reflns_theta_min 2.85
_exptl_absorpt_coefficient_mu 0.252
_exptl_absorpt_correction_T_max 0.9728
_exptl_absorpt_correction_T_min 0.9081
_exptl_absorpt_correction_type multi-scan
_exptl_absorpt_process_details '(<i>SADABS</i>; Sheldrick, 1996)'
_exptl_crystal_colour Yellow
_exptl_crystal_density_diffrn 1.425
_exptl_crystal_density_method 'not measured'
_exptl_crystal_description Rods
_exptl_crystal_F_000 624
_exptl_crystal_size_max 0.39
_exptl_crystal_size_mid 0.36
_exptl_crystal_size_min 0.11
_refine_diff_density_max 0.161
_refine_diff_density_min -0.224
_refine_ls_abs_structure_details 'Flack (1983), 1451 Friedel pairs'
_refine_ls_abs_structure_Flack -0.08(8)
_refine_ls_extinction_method none
_refine_ls_goodness_of_fit_ref 1.026
_refine_ls_hydrogen_treatment constr
_refine_ls_matrix_type full
_refine_ls_number_parameters 184
_refine_ls_number_reflns 3252
_refine_ls_number_restraints 1
_refine_ls_restrained_S_all 1.026
_refine_ls_R_factor_all 0.0521
_refine_ls_R_factor_gt 0.0360
_refine_ls_shift/su_max 0.000
_refine_ls_shift/su_mean 0.000
_refine_ls_structure_factor_coef Fsqd
_refine_ls_weighting_details 'calc w=1/[\s^2^(Fo^2^)+(0.0496P)^2^] where P=(Fo^2^+2Fc^2^)/3'
_refine_ls_weighting_scheme calc
_refine_ls_wR_factor_gt 0.0853
_refine_ls_wR_factor_ref 0.0935
_reflns_number_gt 2540
_reflns_number_total 3252
_reflns_threshold_expression I>2\s(I)
_cod_data_source_file is2482.cif
_cod_data_source_block I
_cod_database_code 2224319
_cod_database_fobs_code 2224319

loop_
_symmetry_equiv_pos_as_xyz
'x, y, z'
'-x, -y, z+1/2'
'x+1/2, -y, z'
'-x+1/2, y, z+1/2'

loop_
_atom_site_type_symbol
_atom_site_label
_atom_site_fract_x
_atom_site_fract_y
_atom_site_fract_z
_atom_site_U_iso_or_equiv
_atom_site_adp_type
_atom_site_calc_flag
_atom_site_refinement_flags
_atom_site_occupancy
_atom_site_disorder_assembly
_atom_site_disorder_group
C C1 0.58950(17) 0.7963(3) 0.8319(2) 0.0442(5) Uani d . 1 . .
C C2 0.66903(18) 0.8114(3) 0.7577(2) 0.0565(6) Uani d . 1 . .
H H2 0.7391 0.7816 0.7726 0.068 Uiso calc R 1 . .
C C3 0.6434(2) 0.8714(3) 0.6609(3) 0.0703(8) Uani d . 1 . .
H H3 0.6967 0.8829 0.6103 0.084 Uiso calc R 1 . .
C C4 0.5396(2) 0.9145(3) 0.6385(2) 0.0622(7) Uani d . 1 . .
H H4 0.5230 0.9536 0.5725 0.075 Uiso calc R 1 . .
C C5 0.45981(19) 0.9001(3) 0.71319(19) 0.0509(6) Uani d . 1 . .
H H5 0.3900 0.9308 0.6976 0.061 Uiso calc R 1 . .
C C6 0.48305(15) 0.8403(3) 0.81103(17) 0.0407(5) Uani d . 1 . .
C C7 0.39979(15) 0.8187(3) 0.89165(18) 0.0398(5) Uani d . 1 . .
C C8 0.40966(15) 0.7206(2) 0.97246(19) 0.0389(5) Uani d . 1 . .
C C9 0.32273(17) 0.7043(3) 1.04807(18) 0.0443(5) Uani d . 1 . .
C C10 0.2568(3) 0.5866(3) 1.2006(3) 0.0755(8) Uani d . 1 . .
H H10A 0.1955 0.5455 1.1645 0.113 Uiso calc R 1 . .
H H10B 0.2378 0.6825 1.2322 0.113 Uiso calc R 1 . .
H H10C 0.2794 0.5165 1.2542 0.113 Uiso calc R 1 . .
C C11 0.50112(17) 0.4660(3) 0.9658(2) 0.0493(5) Uani d . 1 . .
H H11A 0.4465 0.4214 1.0107 0.059 Uiso calc R 1 . .
H H11B 0.5695 0.4204 0.9848 0.059 Uiso calc R 1 . .
C C12 0.4761(2) 0.4257(3) 0.8530(2) 0.0589(7) Uani d . 1 . .
H H12A 0.5279 0.4748 0.8072 0.071 Uiso calc R 1 . .
H H12B 0.4052 0.4639 0.8350 0.071 Uiso calc R 1 . .
C C13 0.4794(3) 0.2548(3) 0.8355(3) 0.0812(10) Uani d . 1 . .
H H13A 0.4297 0.2057 0.8823 0.122 Uiso calc R 1 . .
H H13B 0.5507 0.2178 0.8490 0.122 Uiso calc R 1 . .
H H13C 0.4600 0.2325 0.7641 0.122 Uiso calc R 1 . .
N N1 0.50637(13) 0.6325(2) 0.98684(13) 0.0423(5) Uani d . 1 . .
O O1 0.70303(11) 0.6188(2) 0.95391(16) 0.0633(5) Uani d . 1 . .
O O2 0.62415(13) 0.8534(2) 1.02728(17) 0.0676(6) Uani d . 1 . .
O O3 0.31275(12) 0.90699(18) 0.87688(13) 0.0532(4) Uani d . 1 . .
H H3A 0.2671 0.8861 0.9211 0.080 Uiso calc R 1 . .
O O4 0.23788(13) 0.7728(2) 1.03972(15) 0.0586(5) Uani d . 1 . .
O O5 0.34308(13) 0.60963(19) 1.12699(13) 0.0547(4) Uani d . 1 . .
S S1 0.61649(4) 0.72551(7) 0.95848(6) 0.04848(16) Uani d . 1 . .

loop_
_atom_site_aniso_label
_atom_site_aniso_U_11
_atom_site_aniso_U_22
_atom_site_aniso_U_33
_atom_site_aniso_U_12
_atom_site_aniso_U_13
_atom_site_aniso_U_23
C1 0.0361(10) 0.0384(12) 0.0580(13) -0.0019(9) 0.0015(10) -0.0081(10)
C2 0.0407(13) 0.0523(15) 0.0765(17) -0.0002(11) 0.0107(12) -0.0006(13)
C3 0.0666(18) 0.0632(18) 0.081(2) 0.0040(15) 0.0342(15) 0.0044(15)
C4 0.0709(17) 0.0561(17) 0.0595(16) 0.0069(13) 0.0155(14) 0.0104(13)
C5 0.0502(13) 0.0437(14) 0.0587(15) 0.0032(10) 0.0017(11) 0.0047(11)
C6 0.0369(10) 0.0354(12) 0.0499(13) -0.0005(9) 0.0016(9) -0.0056(10)
C7 0.0322(10) 0.0402(12) 0.0471(12) 0.0021(8) -0.0027(9) -0.0072(9)
C8 0.0315(8) 0.0412(11) 0.0439(14) 0.0042(8) -0.0029(9) -0.0057(10)
C9 0.0403(12) 0.0447(12) 0.0480(12) 0.0016(10) 0.0004(10) -0.0040(11)
C10 0.0678(16) 0.095(2) 0.0642(17) 0.0176(16) 0.0203(13) 0.0219(18)
C11 0.0443(10) 0.0444(12) 0.0592(13) 0.0112(9) -0.0031(11) 0.0016(13)
C12 0.0590(14) 0.0499(16) 0.0677(17) -0.0024(11) -0.0011(13) -0.0091(12)
C13 0.077(2) 0.059(2) 0.107(3) -0.0003(14) 0.0020(18) -0.0210(19)
N1 0.0350(9) 0.0465(11) 0.0455(12) 0.0077(7) -0.0061(7) -0.0044(8)
O1 0.0354(7) 0.0806(12) 0.0740(11) 0.0161(7) -0.0059(9) -0.0045(11)
O2 0.0468(10) 0.0802(14) 0.0760(12) -0.0004(8) -0.0149(8) -0.0329(11)
O3 0.0378(8) 0.0548(10) 0.0669(11) 0.0137(7) 0.0065(7) 0.0114(8)
O4 0.0413(9) 0.0678(11) 0.0669(11) 0.0144(8) 0.0100(8) 0.0109(9)
O5 0.0484(9) 0.0677(11) 0.0480(9) 0.0105(8) 0.0071(7) 0.0092(8)
S1 0.0309(2) 0.0583(3) 0.0562(3) 0.0046(2) -0.0086(3) -0.0146(3)

loop_
_atom_type_symbol
_atom_type_description
_atom_type_scat_dispersion_real
_atom_type_scat_dispersion_imag
_atom_type_scat_source
C C 0.0033 0.0016 'International Tables Vol C Tables 4.2.6.8 and 6.1.1.4'
H H 0.0000 0.0000 'International Tables Vol C Tables 4.2.6.8 and 6.1.1.4'
N N 0.0061 0.0033 'International Tables Vol C Tables 4.2.6.8 and 6.1.1.4'
O O 0.0106 0.0060 'International Tables Vol C Tables 4.2.6.8 and 6.1.1.4'
S S 0.1246 0.1234 'International Tables Vol C Tables 4.2.6.8 and 6.1.1.4'

loop_
_geom_angle_atom_site_label_1
_geom_angle_atom_site_label_2
_geom_angle_atom_site_label_3
_geom_angle_site_symmetry_1
_geom_angle_site_symmetry_3
_geom_angle
_geom_angle_publ_flag
C2 C1 C6 . . 121.5(2) ?
C2 C1 S1 . . 121.76(19) ?
C6 C1 S1 . . 116.72(17) ?
C1 C2 C3 . . 119.0(2) ?
C1 C2 H2 . . 120.5 ?
C3 C2 H2 . . 120.5 ?
C4 C3 C2 . . 120.5(2) ?
C4 C3 H3 . . 119.7 ?
C2 C3 H3 . . 119.7 ?
C3 C4 C5 . . 120.5(3) ?
C3 C4 H4 . . 119.8 ?
C5 C4 H4 . . 119.8 ?
C4 C5 C6 . . 120.4(2) ?
C4 C5 H5 . . 119.8 ?
C6 C5 H5 . . 119.8 ?
C5 C6 C1 . . 118.1(2) ?
C5 C6 C7 . . 122.04(19) ?
C1 C6 C7 . . 119.8(2) ?
O3 C7 C8 . . 123.2(2) ?
O3 C7 C6 . . 113.3(2) ?
C8 C7 C6 . . 123.46(18) ?
C7 C8 N1 . . 120.99(19) ?
C7 C8 C9 . . 120.03(18) ?
N1 C8 C9 . . 118.98(19) ?
O4 C9 O5 . . 122.6(2) ?
O4 C9 C8 . . 122.6(2) ?
O5 C9 C8 . . 114.85(18) ?
O5 C10 H10A . . 109.5 ?
O5 C10 H10B . . 109.5 ?
H10A C10 H10B . . 109.5 ?
O5 C10 H10C . . 109.5 ?
H10A C10 H10C . . 109.5 ?
H10B C10 H10C . . 109.5 ?
N1 C11 C12 . . 114.2(2) ?
N1 C11 H11A . . 108.7 ?
C12 C11 H11A . . 108.7 ?
N1 C11 H11B . . 108.7 ?
C12 C11 H11B . . 108.7 ?
H11A C11 H11B . . 107.6 ?
C11 C12 C13 . . 111.4(2) ?
C11 C12 H12A . . 109.3 ?
C13 C12 H12A . . 109.3 ?
C11 C12 H12B . . 109.3 ?
C13 C12 H12B . . 109.3 ?
H12A C12 H12B . . 108.0 ?
C12 C13 H13A . . 109.5 ?
C12 C13 H13B . . 109.5 ?
H13A C13 H13B . . 109.5 ?
C12 C13 H13C . . 109.5 ?
H13A C13 H13C . . 109.5 ?
H13B C13 H13C . . 109.5 ?
C8 N1 C11 . . 117.79(16) ?
C8 N1 S1 . . 113.92(15) ?
C11 N1 S1 . . 119.13(14) ?
C7 O3 H3A . . 109.5 ?
C9 O5 C10 . . 115.99(19) ?
O2 S1 O1 . . 119.30(11) ?
O2 S1 N1 . . 108.17(11) ?
O1 S1 N1 . . 108.37(10) ?
O2 S1 C1 . . 107.40(13) ?
O1 S1 C1 . . 109.72(11) ?
N1 S1 C1 . . 102.59(9) ?

loop_
_geom_bond_atom_site_label_1
_geom_bond_atom_site_label_2
_geom_bond_site_symmetry_2
_geom_bond_distance
_geom_bond_publ_flag
C1 C2 . 1.374(3) ?
C1 C6 . 1.404(3) ?
C1 S1 . 1.759(3) ?
C2 C3 . 1.376(4) ?
C2 H2 . 0.9300 ?
C3 C4 . 1.375(4) ?
C3 H3 . 0.9300 ?
C4 C5 . 1.380(3) ?
C4 H4 . 0.9300 ?
C5 C6 . 1.382(3) ?
C5 H5 . 0.9300 ?
C6 C7 . 1.470(3) ?
C7 O3 . 1.344(2) ?
C7 C8 . 1.346(3) ?
C8 N1 . 1.441(3) ?
C8 C9 . 1.455(3) ?
C9 O4 . 1.219(3) ?
C9 O5 . 1.327(3) ?
C10 O5 . 1.439(3) ?
C10 H10A . 0.9600 ?
C10 H10B . 0.9600 ?
C10 H10C . 0.9600 ?
C11 N1 . 1.483(3) ?
C11 C12 . 1.511(4) ?
C11 H11A . 0.9700 ?
C11 H11B . 0.9700 ?
C12 C13 . 1.513(4) ?
C12 H12A . 0.9700 ?
C12 H12B . 0.9700 ?
C13 H13A . 0.9600 ?
C13 H13B . 0.9600 ?
C13 H13C . 0.9600 ?
N1 S1 . 1.6339(19) ?
O1 S1 . 1.4268(15) ?
O2 S1 . 1.425(2) ?
O3 H3A . 0.8200 ?

loop_
_geom_hbond_atom_site_label_D
_geom_hbond_atom_site_label_H
_geom_hbond_atom_site_label_A
_geom_hbond_site_symmetry_A
_geom_hbond_distance_DH
_geom_hbond_distance_HA
_geom_hbond_distance_DA
_geom_hbond_angle_DHA
O3 H3A O4 . 0.82 1.84 2.558(2) 145
C3 H3 O2 4_654 0.93 2.48 3.358(3) 158

loop_
_geom_torsion_atom_site_label_1
_geom_torsion_atom_site_label_2
_geom_torsion_atom_site_label_3
_geom_torsion_atom_site_label_4
_geom_torsion_site_symmetry_1
_geom_torsion_site_symmetry_2
_geom_torsion_site_symmetry_3
_geom_torsion_site_symmetry_4
_geom_torsion
_geom_torsion_publ_flag
C6 C1 C2 C3 . . . . 0.1(4) ?
S1 C1 C2 C3 . . . . -178.3(2) ?
C1 C2 C3 C4 . . . . -0.5(4) ?
C2 C3 C4 C5 . . . . 0.9(4) ?
C3 C4 C5 C6 . . . . -0.9(4) ?
C4 C5 C6 C1 . . . . 0.5(3) ?
C4 C5 C6 C7 . . . . -178.1(2) ?
C2 C1 C6 C5 . . . . -0.1(3) ?
S1 C1 C6 C5 . . . . 178.34(18) ?
C2 C1 C6 C7 . . . . 178.5(2) ?
S1 C1 C6 C7 . . . . -3.0(3) ?
C5 C6 C7 O3 . . . . -21.8(3) ?
C1 C6 C7 O3 . . . . 159.7(2) ?
C5 C6 C7 C8 . . . . 158.4(2) ?
C1 C6 C7 C8 . . . . -20.2(3) ?
O3 C7 C8 N1 . . . . -177.71(19) ?
C6 C7 C8 N1 . . . . 2.1(3) ?
O3 C7 C8 C9 . . . . 1.1(3) ?
C6 C7 C8 C9 . . . . -179.1(2) ?
C7 C8 C9 O4 . . . . 2.6(3) ?
N1 C8 C9 O4 . . . . -178.5(2) ?
C7 C8 C9 O5 . . . . -177.1(2) ?
N1 C8 C9 O5 . . . . 1.8(3) ?
N1 C11 C12 C13 . . . . 176.1(2) ?
C7 C8 N1 C11 . . . . -108.9(2) ?
C9 C8 N1 C11 . . . . 72.3(3) ?
C7 C8 N1 S1 . . . . 37.8(3) ?
C9 C8 N1 S1 . . . . -141.04(17) ?
C12 C11 N1 C8 . . . . 63.6(3) ?
C12 C11 N1 S1 . . . . -81.3(2) ?
O4 C9 O5 C10 . . . . 2.7(3) ?
C8 C9 O5 C10 . . . . -177.5(2) ?
C8 N1 S1 O2 . . . . 61.60(18) ?
C11 N1 S1 O2 . . . . -152.19(18) ?
C8 N1 S1 O1 . . . . -167.73(15) ?
C11 N1 S1 O1 . . . . -21.5(2) ?
C8 N1 S1 C1 . . . . -51.72(16) ?
C11 N1 S1 C1 . . . . 94.49(18) ?
C2 C1 S1 O2 . . . . 100.0(2) ?
C6 C1 S1 O2 . . . . -78.46(19) ?
C2 C1 S1 O1 . . . . -31.1(2) ?
C6 C1 S1 O1 . . . . 150.46(17) ?
C2 C1 S1 N1 . . . . -146.1(2) ?
C6 C1 S1 N1 . . . . 35.43(19) ?

loop_
_cod_related_entry_id
_cod_related_entry_database
_cod_related_entry_code
1 ChemSpider 14969696
